data_2001171
loop_
_publ_author_name
'Shi, J.'
'Su, G.'
'He, Y.'

_publ_section_title
;
 Structures of ethyl 2-cyano-3-(4-dimethylaminophenyl)propenoate (I)
 and ethyl 2-cyano-3-(4-hydroxy-3-methoxyphenyl)propenoate (II)
;
_journal_issue 12
_journal_name_full 'Acta Crystallographica Section C'
_journal_page_first 2137
_journal_page_last 2139
_journal_paper_doi 10.1107/S0108270193004901
_journal_volume 49
_journal_year 1993
_chemical_formula_sum 'C14 H16 N2 O2'
_chemical_formula_weight 244.29
_space_group_IT_number 2
_space_group_name_Hall '-P 1'
_space_group_name_H-M_alt 'P -1'
_symmetry_cell_setting triclinic
_symmetry_space_group_name_Hall '-P 1'
_symmetry_space_group_name_H-M 'P -1'
_atom_type_scat_source IntTabIV
_cell_angle_alpha 106.86(2)
_cell_angle_beta 102.57(2)
_cell_angle_gamma 102.17(2)
_cell_formula_units_Z 2
_cell_length_a 7.605(2)
_cell_length_b 8.401(2)
_cell_length_c 11.555(2)
_cell_measurement_reflns_used 25
_cell_measurement_temperature 296
_cell_measurement_theta_max 16
_cell_measurement_theta_min 15
_cell_volume 659.3(3)
_diffrn_measurement_device 'Enraf-Nonius CAD-4'
_diffrn_measurement_method \w-2\q
_diffrn_radiation_type MoK\a
_diffrn_radiation_wavelength 0.71069
_diffrn_reflns_limit_h_max 9
_diffrn_reflns_limit_h_min -6
_diffrn_reflns_limit_k_max 10
_diffrn_reflns_limit_k_min -9
_diffrn_reflns_limit_l_max 13
_diffrn_reflns_limit_l_min -13
_diffrn_reflns_number 2470
_diffrn_reflns_theta_max 49.9
_diffrn_standards_decay_% 1.0
_diffrn_standards_interval_time 60
_diffrn_standards_number 3
_exptl_absorpt_coefficient_mu 0.078
_exptl_absorpt_correction_T_max 0.9827
_exptl_absorpt_correction_T_min 0.9247
_exptl_absorpt_correction_type 'empirical, based on azimuthal scans'
_exptl_crystal_colour 'Yellow, transparent'
_exptl_crystal_density_diffrn 1.23
_exptl_crystal_density_meas 1.23
_exptl_crystal_description prismatic
_exptl_crystal_size_max 1.5
_exptl_crystal_size_mid 0.5
_exptl_crystal_size_min 0.3
_refine_diff_density_max 0.15
_refine_diff_density_min -0.24
_refine_ls_extinction_method none
_refine_ls_goodness_of_fit_obs 2.25
_refine_ls_hydrogen_treatment noref?
_refine_ls_number_parameters 163
_refine_ls_number_reflns 1883
_refine_ls_R_factor_obs 0.052
_refine_ls_shift/esd_max 0.0023
_refine_ls_structure_factor_coef F
_refine_ls_weighting_details w=1/\s^2^(F)
_refine_ls_weighting_scheme calc
_refine_ls_wR_factor_obs 0.073
_reflns_number_observed 1883
_reflns_number_total 2296
_reflns_observed_criterion I>3\s(I)
_cod_data_source_file hl1030.cif
_cod_data_source_block hl1030_structure_1_of_2
_cod_depositor_comments
;
The following automatic conversions were performed:

'_refine_ls_weighting_scheme' value 'w=1/\s^2^(F)' was changed to
'calc'. New tag '_refine_ls_weighting_details' was created. The value
of the new tag was set to 'w=1/\s^2^(F)'.

Automatic conversion script
Id: cif_fix_values 3143 2015-03-26 13:38:13Z robertas 
;
_cod_original_cell_volume 659.2(6)
_cod_database_code 2001171

loop_
_space_group_symop_id
_space_group_symop_operation_xyz
1 x,y,z
2 -x,-y,-z

loop_
_atom_site_label
_atom_site_fract_x
_atom_site_fract_y
_atom_site_fract_z
O(1) .8415(2) .5825(2) -.39120(10)
O(2) .7804(2) .7544(2) -.22540(10)
N(1) .7183(2) .0901(2) .19410(10)
N(2) .8636(4) .2009(3) -.3634(2)
C(1) .7514(3) -.0788(3) .1624(2)
C(2) .6492(3) .1453(3) .3027(2)
C(3) .7261(2) .1830(2) .1157(2)
C(4) .7705(3) .1212(2) .0017(2)
C(5) .7819(2) .2167(2) -.0757(2)
C(6) .7526(2) .3818(2) -.0453(2)
C(7) .7071(3) .4415(2) .0684(2)
C(8) .6928(3) .3464(2) .1454(2)
C(9) .7650(2) .4933(2) -.1182(2)
C(10) .8013(2) .4745(2) -.2312(2)
C(11) .8360(3) .3230(3) -.3048(2)
C(12) .8058(2) .6186(3) -.2793(2)
C(13) .8493(3) .7142(3) -.4494(2)
C(14) .6619(3) .6990(3) -.5289(2)
H(1) .7393 -.1245 .2274
H(2) .6618 -.1555 .0844
H(3) .8749 -.0671 .1546
H(4) .7265 .2582 .3580
H(5) .5232 .1481 .2745
H(6) .6527 .0658 .3466
H(7) .7929 .0109 -.0219
H(8) .8105 .1701 -.1523
H(9) .6854 .5521 .0922
H(10) .6598 .3914 .2205
H(11) .7437 .6014 -.0805
H(12) .8973 .8258 -.3845
H(13) .9312 .7018 -.5007
H(14) .5792 .7122 -.4782
H(15) .6727 .7872 -.5653
H(16) .6130 .5880 -.5943

loop_
_geom_angle_atom_site_label_1
_geom_angle_atom_site_label_2
_geom_angle_atom_site_label_3
_geom_angle
_geom_angle_publ_flag
C(12) O(1) C(13) 117.7(2) yes
C(3) N(1) C(1) 121.2(2) yes
C(3) N(1) C(2) 120.6(2) yes
C(1) N(1) C(2) 117.6(2) yes
N(1) C(3) C(8) 121.5(2) yes
N(1) C(3) C(4) 121.6(2) yes
C(8) C(3) C(4) 116.9(2) yes
C(5) C(4) C(3) 121.4(2) yes
C(4) C(5) C(6) 122.0(2) yes
C(5) C(6) C(7) 116.0(2) yes
C(5) C(6) C(9) 126.4(2) yes
C(7) C(6) C(9) 117.6(2) yes
C(8) C(7) C(6) 122.5(2) yes
C(7) C(8) C(3) 121.2(2) yes
C(10) C(9) C(6) 132.5(2) yes
C(9) C(10) C(11) 123.5(2) yes
C(9) C(10) C(12) 118.3(2) yes
C(11) C(10) C(12) 118.2(2) yes
N(2) C(11) C(10) 179.7(4) yes
O(2) C(12) O(1) 123.3(2) yes
O(2) C(12) C(10) 124.6(2) yes
O(1) C(12) C(10) 112.1(2) yes
O(1) C(13) C(14) 111.9(2) yes

loop_
_geom_bond_atom_site_label_1
_geom_bond_atom_site_label_2
_geom_bond_distance
_geom_bond_publ_flag
O(1) C(12) 1.341(2) yes
O(1) C(13) 1.449(2) yes
O(2) C(12) 1.208(2) yes
N(1) C(3) 1.359(2) yes
N(1) C(1) 1.449(3) yes
N(1) C(2) 1.456(2) yes
N(2) C(11) 1.142(3) yes
C(3) C(8) 1.406(3) yes
C(3) C(4) 1.411(3) yes
C(4) C(5) 1.368(2) yes
C(5) C(6) 1.407(2) yes
C(6) C(7) 1.409(2) yes
C(6) C(9) 1.432(2) yes
C(7) C(8) 1.364(2) yes
C(9) C(10) 1.365(3) yes
C(10) C(11) 1.423(3) yes
C(10) C(12) 1.468(3) yes
C(13) C(14) 1.476(3) yes

loop_
_geom_torsion_atom_site_label_1
_geom_torsion_atom_site_label_2
_geom_torsion_atom_site_label_3
_geom_torsion_atom_site_label_4
_geom_torsion
_geom_torsion_publ_flag
C(8) C(7) C(6) C(9) -179.6(7) yes
C(4) C(5) C(6) C(9) 178.7(2) yes
C(6) C(9) C(10) C(11) 0.4(5) yes
O(2) C(12) C(10) C(11) -179.3(2) yes
C(12) O(1) C(13) C(14) -87.8(2) yes
